data_4023334
loop_
_publ_author_name
'Kate M. Clapham'
'Andrei S. Batsanov'
'Ryan D. R. Greenwood'
'Martin R. Bryce'
'Amy E. Smith'
'Brian Tarbit'

_publ_contact_author 'Andrei S.Batsanov'
_publ_contact_author_email a.s.batsanov@durham.ac.uk
_publ_section_title
;
 Functionalized Heteroarylpyridazines and Pyridazin-3(2H)-one
 Derivatives via Palladium-Catalyzed Cross-Coupling Methodology
;
_journal_name_full 'Journal of Organic Chemistry'
_journal_page_first 2176
_journal_page_last 2181
_journal_paper_doi 10.1021/jo702420q
_journal_volume 73
_journal_year 2008
_chemical_formula_moiety 'C15 H12 N3 O 1+,B F4 1-'
_chemical_formula_sum 'C15 H12 B F4 N3 O'
_chemical_formula_weight 337.09
_chemical_name_systematic
; Pyridinium salt of 
6-phenyl-4-(pyridin-2-yl)pyridazin-3(2H)-one
;
_space_group_IT_number 2
_symmetry_cell_setting triclinic
_symmetry_space_group_name_Hall '-P 1'
_symmetry_space_group_name_H-M 'P -1'
_atom_sites_solution_hydrogens geom
_atom_sites_solution_primary direct
_atom_sites_solution_secondary difmap
_audit_creation_method SHELXL-97
_cell_angle_alpha 87.23(1)
_cell_angle_beta 71.32(1)
_cell_angle_gamma 79.16(1)
_cell_formula_units_Z 2
_cell_length_a 8.3208(11)
_cell_length_b 8.4696(11)
_cell_length_c 10.4997(14)
_cell_measurement_reflns_used 5240
_cell_measurement_temperature 120(2)
_cell_measurement_theta_max 28.99
_cell_measurement_theta_min 2.45
_cell_volume 688.41(16)
_computing_cell_refinement 'SAINT version 6.45A (Bruker, 2003)'
_computing_data_collection 'SMART version 5.049 (Bruker, 1998)'
_computing_data_reduction 'SAINT version 6.45A (Bruker, 2003)'
_computing_molecular_graphics 'SHELXTL version 6.14 (Bruker, 2003)'
_computing_publication_material 'SHELXTL version 6.14 (Bruker, 2003)'
_computing_structure_refinement 'SHELXTL version 6.14 (Bruker, 2003)'
_computing_structure_solution 'SHELXTL version 6.14 (Bruker, 2003)'
_diffrn_ambient_temperature 120(2)
_diffrn_detector_area_resol_mean 8
_diffrn_measured_fraction_theta_full 0.990
_diffrn_measured_fraction_theta_max 0.990
_diffrn_measurement_device_type 'Siemens SMART 1K CCD area detector'
_diffrn_measurement_method '\w scans'
_diffrn_radiation_monochromator graphite
_diffrn_radiation_source 'fine-focus sealed tube'
_diffrn_radiation_type MoK\a
_diffrn_radiation_wavelength 0.71073
_diffrn_reflns_av_R_equivalents 0.0354
_diffrn_reflns_av_sigmaI/netI 0.0301
_diffrn_reflns_limit_h_max 11
_diffrn_reflns_limit_h_min -11
_diffrn_reflns_limit_k_max 11
_diffrn_reflns_limit_k_min -11
_diffrn_reflns_limit_l_max 14
_diffrn_reflns_limit_l_min -14
_diffrn_reflns_number 8243
_diffrn_reflns_theta_full 28.99
_diffrn_reflns_theta_max 28.99
_diffrn_reflns_theta_min 2.05
_diffrn_standards_number 0
_exptl_absorpt_coefficient_mu 0.141
_exptl_absorpt_correction_type none
_exptl_crystal_colour 'light yellow'
_exptl_crystal_density_diffrn 1.626
_exptl_crystal_density_method 'not measured'
_exptl_crystal_description block
_exptl_crystal_F_000 344
_exptl_crystal_size_max 0.30
_exptl_crystal_size_mid 0.30
_exptl_crystal_size_min 0.25
_refine_diff_density_max 0.364
_refine_diff_density_min -0.234
_refine_diff_density_rms 0.053
_refine_ls_extinction_method none
_refine_ls_goodness_of_fit_ref 1.030
_refine_ls_hydrogen_treatment refall
_refine_ls_matrix_type full
_refine_ls_number_parameters 265
_refine_ls_number_reflns 3623
_refine_ls_number_restraints 0
_refine_ls_restrained_S_all 1.030
_refine_ls_R_factor_all 0.0436
_refine_ls_R_factor_gt 0.0360
_refine_ls_shift/su_max 0.000
_refine_ls_shift/su_mean 0.000
_refine_ls_structure_factor_coef Fsqd
_refine_ls_weighting_details 'calc w=1/[\s^2^(Fo^2^)+(0.0615P)^2^+0.1600P] where P=(Fo^2^+2Fc^2^)/3'
_refine_ls_weighting_scheme calc
_refine_ls_wR_factor_gt 0.1001
_refine_ls_wR_factor_ref 0.1059
_reflns_number_gt 3094
_reflns_number_total 3623
_reflns_threshold_expression I>2\s(I)
_cod_data_source_file jo702420q-File001_7.cif
_cod_data_source_block 39
_cod_depositor_comments
;
The following automatic conversions were performed:
'_symmetry_cell_setting' value 'Triclinic' changed to 'triclinic'
according to '/home/saulius/struct/CIF-dictionaries/cif_core.dic'
dictionary named 'cif_core.dic' version 2.4.1 from 2010-06-29.

Automatic conversion script
Id: cif_fix_enum 1527 2010-12-29 10:47:43Z saulius 
;
_cod_original_sg_symbol_H-M 'P -1 '
_cod_database_code 4023334

loop_
_symmetry_equiv_pos_as_xyz
'x, y, z'
'-x, -y, -z'

loop_
_atom_site_label
_atom_site_type_symbol
_atom_site_fract_x
_atom_site_fract_y
_atom_site_fract_z
_atom_site_U_iso_or_equiv
_atom_site_adp_type
_atom_site_occupancy
_atom_site_symmetry_multiplicity
_atom_site_calc_flag
_atom_site_refinement_flags
_atom_site_disorder_assembly
_atom_site_disorder_group
O O 0.94063(11) 0.21788(10) 0.48160(8) 0.02067(18) Uani 1 1 d . . .
N1 N 0.69354(12) 0.60073(11) 0.45845(9) 0.01621(19) Uani 1 1 d . . .
N2 N 0.78970(12) 0.47204(11) 0.49590(9) 0.01625(19) Uani 1 1 d . . .
H2 H 0.821(2) 0.490(2) 0.5680(17) 0.028(4) Uiso 1 1 d . . .
N11 N 0.91298(13) 0.01848(11) 0.30967(10) 0.0181(2) Uani 1 1 d . . .
H11 H 0.944(2) 0.048(2) 0.3834(18) 0.038(5) Uiso 1 1 d . . .
C3 C 0.84478(14) 0.32218(13) 0.43798(10) 0.0158(2) Uani 1 1 d . . .
C4 C 0.77904(13) 0.29992(12) 0.32837(10) 0.0143(2) Uani 1 1 d . . .
C5 C 0.67802(14) 0.42710(13) 0.29109(11) 0.0154(2) Uani 1 1 d . . .
H5 H 0.6294(19) 0.4156(18) 0.2218(15) 0.023(4) Uiso 1 1 d . . .
C6 C 0.63912(13) 0.57990(12) 0.35655(10) 0.0144(2) Uani 1 1 d . . .
C12 C 0.81947(13) 0.14156(12) 0.26212(10) 0.0145(2) Uani 1 1 d . . .
C13 C 0.76643(15) 0.11005(13) 0.15461(11) 0.0186(2) Uani 1 1 d . . .
H13 H 0.702(2) 0.195(2) 0.1181(17) 0.029(4) Uiso 1 1 d . . .
C14 C 0.81062(15) -0.04412(13) 0.10025(11) 0.0188(2) Uani 1 1 d . . .
H14 H 0.780(2) -0.0692(18) 0.0221(16) 0.025(4) Uiso 1 1 d . . .
C15 C 0.90740(14) -0.16685(13) 0.15197(11) 0.0176(2) Uani 1 1 d . . .
H15 H 0.9404(19) -0.2740(18) 0.1176(15) 0.022(4) Uiso 1 1 d . . .
C16 C 0.95735(15) -0.13193(13) 0.25863(12) 0.0200(2) Uani 1 1 d . . .
H16 H 1.018(2) -0.2045(19) 0.3028(15) 0.026(4) Uiso 1 1 d . . .
C21 C 0.53452(14) 0.72094(12) 0.31332(11) 0.0151(2) Uani 1 1 d . . .
C22 C 0.50189(15) 0.71757(13) 0.19106(12) 0.0196(2) Uani 1 1 d . . .
H22 H 0.543(2) 0.627(2) 0.1332(16) 0.025(4) Uiso 1 1 d . . .
C23 C 0.40974(17) 0.85241(14) 0.14874(13) 0.0249(3) Uani 1 1 d . . .
H23 H 0.391(2) 0.847(2) 0.0601(17) 0.033(4) Uiso 1 1 d . . .
C24 C 0.34736(16) 0.99167(14) 0.22712(13) 0.0234(2) Uani 1 1 d . . .
H24 H 0.286(2) 1.088(2) 0.1944(18) 0.036(4) Uiso 1 1 d . . .
C25 C 0.37705(15) 0.99496(13) 0.35013(12) 0.0211(2) Uani 1 1 d . . .
H25 H 0.336(2) 1.087(2) 0.4076(16) 0.029(4) Uiso 1 1 d . . .
C26 C 0.47032(14) 0.86110(13) 0.39265(11) 0.0180(2) Uani 1 1 d . . .
H26 H 0.484(2) 0.860(2) 0.4816(17) 0.029(4) Uiso 1 1 d . . .
F1 F 0.88578(10) 0.49418(8) 0.72979(7) 0.02361(17) Uani 1 1 d . . .
F2 F 0.85651(9) 0.68086(9) 0.88826(8) 0.02604(18) Uani 1 1 d . . .
F3 F 0.61893(10) 0.63299(9) 0.84407(9) 0.02931(19) Uani 1 1 d . . .
F4 F 0.76154(10) 0.44441(9) 0.95164(7) 0.02823(18) Uani 1 1 d . . .
B B 0.77919(16) 0.56378(14) 0.85543(12) 0.0176(2) Uani 1 1 d . . .

loop_
_atom_site_aniso_label
_atom_site_aniso_U_11
_atom_site_aniso_U_22
_atom_site_aniso_U_33
_atom_site_aniso_U_23
_atom_site_aniso_U_13
_atom_site_aniso_U_12
O 0.0238(4) 0.0185(4) 0.0229(4) -0.0009(3) -0.0148(3) 0.0018(3)
N1 0.0174(4) 0.0150(4) 0.0164(4) 0.0006(3) -0.0068(3) -0.0010(3)
N2 0.0192(4) 0.0155(4) 0.0158(4) -0.0013(3) -0.0090(4) -0.0006(3)
N11 0.0215(5) 0.0150(4) 0.0195(4) -0.0006(3) -0.0113(4) 0.0013(3)
C3 0.0157(5) 0.0163(5) 0.0157(5) 0.0008(4) -0.0061(4) -0.0021(4)
C4 0.0146(5) 0.0144(5) 0.0145(5) 0.0002(4) -0.0056(4) -0.0026(4)
C5 0.0163(5) 0.0149(5) 0.0160(5) -0.0006(4) -0.0071(4) -0.0017(4)
C6 0.0142(5) 0.0137(5) 0.0150(5) 0.0002(4) -0.0049(4) -0.0018(4)
C12 0.0141(5) 0.0133(5) 0.0156(5) 0.0003(4) -0.0052(4) -0.0007(4)
C13 0.0227(5) 0.0143(5) 0.0207(5) -0.0008(4) -0.0120(4) 0.0015(4)
C14 0.0225(5) 0.0163(5) 0.0192(5) -0.0017(4) -0.0098(4) -0.0012(4)
C15 0.0181(5) 0.0130(5) 0.0206(5) -0.0006(4) -0.0059(4) -0.0005(4)
C16 0.0222(5) 0.0143(5) 0.0239(5) 0.0005(4) -0.0110(4) 0.0022(4)
C21 0.0159(5) 0.0121(4) 0.0178(5) 0.0009(4) -0.0067(4) -0.0018(4)
C22 0.0248(5) 0.0153(5) 0.0208(5) -0.0014(4) -0.0114(4) -0.0007(4)
C23 0.0339(6) 0.0191(5) 0.0282(6) 0.0000(4) -0.0209(5) -0.0008(5)
C24 0.0256(6) 0.0147(5) 0.0338(6) 0.0017(4) -0.0169(5) -0.0002(4)
C25 0.0220(5) 0.0140(5) 0.0268(6) -0.0028(4) -0.0087(4) 0.0004(4)
C26 0.0199(5) 0.0152(5) 0.0186(5) -0.0012(4) -0.0067(4) -0.0012(4)
F1 0.0305(4) 0.0221(3) 0.0178(3) -0.0027(3) -0.0084(3) -0.0017(3)
F2 0.0283(4) 0.0216(4) 0.0323(4) -0.0075(3) -0.0154(3) -0.0024(3)
F3 0.0228(4) 0.0223(4) 0.0466(5) 0.0016(3) -0.0187(3) 0.0000(3)
F4 0.0338(4) 0.0222(4) 0.0223(4) 0.0053(3) -0.0047(3) 0.0016(3)
B 0.0198(6) 0.0147(5) 0.0185(5) -0.0008(4) -0.0083(4) 0.0003(4)

loop_
_atom_type_symbol
_atom_type_description
_atom_type_scat_dispersion_real
_atom_type_scat_dispersion_imag
_atom_type_scat_source
C C 0.0033 0.0016 'International Tables Vol C Tables 4.2.6.8 and 6.1.1.4'
H H 0.0000 0.0000 'International Tables Vol C Tables 4.2.6.8 and 6.1.1.4'
B B 0.0013 0.0007 'International Tables Vol C Tables 4.2.6.8 and 6.1.1.4'
N N 0.0061 0.0033 'International Tables Vol C Tables 4.2.6.8 and 6.1.1.4'
O O 0.0106 0.0060 'International Tables Vol C Tables 4.2.6.8 and 6.1.1.4'
F F 0.0171 0.0103 'International Tables Vol C Tables 4.2.6.8 and 6.1.1.4'

loop_
_geom_angle_atom_site_label_1
_geom_angle_atom_site_label_2
_geom_angle_atom_site_label_3
_geom_angle
_geom_angle_site_symmetry_1
_geom_angle_site_symmetry_3
_geom_angle_publ_flag
C6 N1 N2 116.85(9) . . ?
N1 N2 C3 128.09(9) . . ?
N1 N2 H2 114.4(10) . . ?
C3 N2 H2 117.5(10) . . ?
C16 N11 C12 123.69(9) . . ?
C16 N11 H11 122.9(11) . . ?
C12 N11 H11 113.4(11) . . ?
O C3 N2 119.96(9) . . ?
O C3 C4 125.82(10) . . ?
N2 C3 C4 114.21(9) . . ?
C5 C4 C3 118.59(9) . . ?
C5 C4 C12 121.33(9) . . ?
C3 C4 C12 120.07(9) . . ?
C4 C5 C6 120.79(9) . . ?
C4 C5 H5 120.7(9) . . ?
C6 C5 H5 118.5(9) . . ?
N1 C6 C5 121.30(9) . . ?
N1 C6 C21 117.47(9) . . ?
C5 C6 C21 121.23(9) . . ?
N11 C12 C13 117.96(9) . . ?
N11 C12 C4 117.92(9) . . ?
C13 C12 C4 124.12(9) . . ?
C14 C13 C12 119.41(10) . . ?
C14 C13 H13 121.0(10) . . ?
C12 C13 H13 119.5(10) . . ?
C13 C14 C15 120.71(10) . . ?
C13 C14 H14 121.5(9) . . ?
C15 C14 H14 117.7(9) . . ?
C16 C15 C14 118.46(10) . . ?
C16 C15 H15 118.2(9) . . ?
C14 C15 H15 123.3(9) . . ?
N11 C16 C15 119.77(10) . . ?
N11 C16 H16 114.4(10) . . ?
C15 C16 H16 125.8(10) . . ?
C22 C21 C26 118.83(10) . . ?
C22 C21 C6 120.52(9) . . ?
C26 C21 C6 120.63(9) . . ?
C23 C22 C21 120.18(10) . . ?
C23 C22 H22 117.3(10) . . ?
C21 C22 H22 122.5(10) . . ?
C24 C23 C22 120.87(11) . . ?
C24 C23 H23 120.8(10) . . ?
C22 C23 H23 118.3(10) . . ?
C23 C24 C25 119.25(10) . . ?
C23 C24 H24 120.0(10) . . ?
C25 C24 H24 120.7(10) . . ?
C26 C25 C24 120.23(10) . . ?
C26 C25 H25 117.4(10) . . ?
C24 C25 H25 122.3(10) . . ?
C25 C26 C21 120.63(10) . . ?
C25 C26 H26 120.3(10) . . ?
C21 C26 H26 118.9(10) . . ?
F4 B F2 110.49(9) . . ?
F4 B F3 110.34(10) . . ?
F2 B F3 110.05(9) . . ?
F4 B F1 108.84(9) . . ?
F2 B F1 108.42(10) . . ?
F3 B F1 108.64(9) . . ?

loop_
_geom_bond_atom_site_label_1
_geom_bond_atom_site_label_2
_geom_bond_distance
_geom_bond_site_symmetry_2
_geom_bond_publ_flag
O C3 1.2474(13) . ?
N1 C6 1.3189(13) . ?
N1 N2 1.3471(12) . ?
N2 C3 1.3668(14) . ?
N2 H2 0.901(17) . ?
N11 C16 1.3449(14) . ?
N11 C12 1.3546(13) . ?
N11 H11 0.948(18) . ?
C3 C4 1.4569(14) . ?
C4 C5 1.3599(14) . ?
C4 C12 1.4719(14) . ?
C5 C6 1.4276(14) . ?
C5 H5 0.955(16) . ?
C6 C21 1.4833(14) . ?
C12 C13 1.3902(14) . ?
C13 C14 1.3868(15) . ?
C13 H13 0.955(17) . ?
C14 C15 1.3909(15) . ?
C14 H14 0.976(15) . ?
C15 C16 1.3751(16) . ?
C15 H15 0.951(15) . ?
C16 H16 0.922(16) . ?
C21 C22 1.3971(15) . ?
C21 C26 1.4001(14) . ?
C22 C23 1.3891(16) . ?
C22 H22 0.943(16) . ?
C23 C24 1.3884(17) . ?
C23 H23 0.994(17) . ?
C24 C25 1.3930(17) . ?
C24 H24 0.986(18) . ?
C25 C26 1.3890(15) . ?
C25 H25 0.953(16) . ?
C26 H26 0.977(17) . ?
F1 B 1.4155(14) . ?
F2 B 1.3896(14) . ?
F3 B 1.3919(14) . ?
F4 B 1.3879(14) . ?

loop_
_geom_hbond_atom_site_label_D
_geom_hbond_atom_site_label_H
_geom_hbond_atom_site_label_A
_geom_hbond_distance_DH
_geom_hbond_distance_HA
_geom_hbond_distance_DA
_geom_hbond_angle_DHA
_geom_hbond_site_symmetry_A
N2 H2 F1 0.901(17) 1.945(17) 2.8396(12) 171.5(15) .
N11 H11 O 0.948(18) 1.800(19) 2.6212(12) 143.2(16) .
